data_7712430
loop_
_publ_author_name
'Huynh, Silvia'
'Arrowsmith, Merle'
'Meier, Lukas'
'Dietz, Maximilian'
'H\"arterich, Marcel'
'Michel, Maximilian'
'G\"artner, Annalena'
'Braunschweig, Holger'

_publ_section_title
;
 Cyclic Alkyl(amino)iminates (CAAIs) as Strong 2\s,4\p-Electron Donor
 Ligands for the Stabilisation of Boranes and Diboranes(4): A Synthetic
 and Computational Study
;
_journal_name_full 'Dalton Transactions'
_journal_paper_doi 10.1039/D3DT00298E
_journal_year 2023
_chemical_formula_moiety 'C40 H62 B N7'
_chemical_formula_sum 'C40 H62 B N7'
_chemical_formula_weight 651.77
_chemical_name_systematic (CAAI)2BN3
_chemical_properties_physical Air-sensitive,Moisture-sensitive
_space_group_crystal_system monoclinic
_space_group_IT_number 14
_space_group_name_Hall '-P 2ybc'
_space_group_name_H-M_alt 'P 1 21/c 1'
_atom_sites_solution_hydrogens geom
_audit_creation_method 'CIF-fill 1.2x (K.Radacki, 2005-21)'
_audit_update_record
;
2023-01-19 deposited with the CCDC.	2023-02-27 downloaded from the CCDC.
;
_cell_angle_alpha 90
_cell_angle_beta 96.8590(10)
_cell_angle_gamma 90
_cell_formula_units_Z 4
_cell_length_a 9.52340(10)
_cell_length_b 12.29820(10)
_cell_length_c 33.6499(2)
_cell_measurement_reflns_used 51107
_cell_measurement_temperature 100(2)
_cell_measurement_theta_max 75.0920
_cell_measurement_theta_min 3.8130
_cell_volume 3912.89(6)
_computing_cell_refinement 'CrysAlisPro 1.171.41.112a (Rigaku OD, 2021)'
_computing_data_collection 'BIS 2011.8 / APEX2 ver. 2014.9 (Bruker AXS)'
_computing_data_reduction 'CrysAlisPro 1.171.41.112a (Rigaku OD, 2021)'
_computing_molecular_graphics 'ShelXLe (Huebschle et all, 2011)'
_computing_publication_material 'SHELXL-2018/3 (Sheldrick, 2018)'
_computing_structure_refinement 'SHELXL-2018/3 (Sheldrick, 2018)'
_computing_structure_solution 'SHELXT (Sheldrick, 2014)'
_diffrn_ambient_environment N~2~
_diffrn_ambient_temperature 99.99(10)
_diffrn_detector HPA
_diffrn_detector_area_resol_mean 10.0
_diffrn_detector_type 'HyPix Arc150'
_diffrn_measured_fraction_theta_full 1.000
_diffrn_measured_fraction_theta_max 0.995
_diffrn_measurement_details
;
 List of Runs (angles in degrees, time in seconds):
 
   # Type    Start    End  Width  t~exp~   \w     \q     \k     \f   Frames
 --------------------------------------------------------------------------
   1  \w     72.00 103.00   0.50    0.05    --   54.00  51.00-117.76   62
   2  \w     99.00 128.00   0.50    0.05    --   85.25  50.00-125.70   58
   3  \w     99.00 133.00   0.50    0.05    --   85.25  53.00-115.49   68
   4  \w     96.00 131.00   0.50    0.05    --   82.31  15.00-150.00   70
   5  \w     99.00 124.00   0.50    0.05    --   85.25  47.00 -85.43   50
   6  \w     96.00 122.00   0.50    0.05    --   85.25  12.00 -22.19   52
   7  \w     62.00  88.00   0.50    0.05    --   85.25  12.00 -22.19   52
   8  \w     68.00 134.00   0.50    0.05    --   85.25  18.00  23.96  132
   9  \w    107.00 133.00   0.50    0.05    --   82.31  15.00  60.00   52
  10  \w     73.00 135.00   0.50    0.05    --   85.25  12.00 151.02  124
  11  \w     51.00 105.00   0.50    0.05    --   85.25-138.00 -74.78  108
  12  \w     82.00 107.00   0.50    0.05    --   85.25-137.00 -94.71   50
  13  \w     82.00 107.00   0.50    0.05    --   85.25-137.00-179.77   50
  14  \w     39.00  71.00   0.50    0.05    --   85.25-137.00 -94.71   64
  15  \w     37.00  62.00   0.50    0.05    --   85.25-128.00 -29.44   50
  16  \w     77.00 102.00   0.50    0.05    --   85.25-128.00 -29.44   50
  17  \w     60.00 102.00   0.50    0.05    --   85.25-128.00  30.16   84
  18  \w     50.00  76.00   0.50    0.05    --   85.25-135.00  61.57   52
  19  \w     62.00  87.00   0.50    0.05    --   58.61-126.00 150.00   50
  20  \w     21.00  56.00   0.50    0.05    --   58.61-126.00 150.00   70
  21  \w     45.00  72.00   0.50    0.05    --   85.25-119.00  57.13   54
  22  \w     43.00  69.00   0.50    0.05    --   85.25-117.00 166.87   52
  23  \w     43.00  94.00   0.50    0.05    --   85.25-119.00 138.48  102
  24  \w     37.00  63.00   0.50    0.05    --   85.25-113.00  72.41   52
  25  \w     67.00  97.00   0.50    0.05    --   85.25-113.00  72.41   60
  26  \w     52.00  97.00   0.50    0.05    --   82.31-112.00 120.00   90
  27  \w     45.00  71.00   0.50    0.05    --   85.25-124.00 -10.24   52
  28  \w     44.00  70.00   0.50    0.05    --   85.25-119.00-123.99   52
  29  \w     37.00  73.00   0.50    0.05    --   85.25-123.00-164.24   72
  30  \w     35.00  97.00   0.50    0.05    --   82.31-112.00-120.00  124
  31  \w     72.00  97.00   0.50    0.05    --   82.31-112.00  30.00   50
  32  \w     72.00  97.00   0.50    0.05    --   82.31-112.00  90.00   50
  33  \w     42.00  68.00   0.50    0.05    --   82.31-112.00 150.00   52
  34  \w     70.00  97.00   0.50    0.05    --   82.31-112.00 150.00   54
  35  \w     72.00  97.00   0.50    0.05    --   85.25-111.00  44.53   50
  36  \w     41.00  71.00   0.50    0.05    --   85.25-109.00  74.29   60
  37  \w     39.00  64.00   0.50    0.05    --   85.25-108.00 177.01   50
  38  \w     69.00  95.00   0.50    0.05    --   85.25-107.00 164.20   52
  39  \w     51.00  97.00   0.50    0.05    --   82.31-112.00   0.00   92
  40  \w     41.00  91.00   0.50    0.05    --   85.25-106.00  92.29  100
  41  \w     42.00  81.00   0.50    0.05    --   85.25-108.00  23.16   78
  42  \w     41.00  66.00   0.50    0.05    --   85.25-105.00  33.45   50
  43  \w     46.00  94.00   0.50    0.05    --   85.25-107.00 -40.56   96
  44  \w     64.00  94.00   0.50    0.05    --   85.25-102.00 -26.51   60
  45  \w     54.00  80.00   0.50    0.05    --   85.25-112.00 -42.34   52
  46  \w     47.00  94.00   0.50    0.05    --   85.25-100.00 -58.60   94
  47  \w     70.00  95.00   0.50    0.05    --   85.25-104.00 -92.52   50
  48  \w     49.00  90.00   0.50    0.05    --   85.25 -97.00 -97.50   82
  49  \w     44.00  70.00   0.50    0.05    --   82.31-112.00-150.00   52
  50  \w     37.00  63.00   0.50    0.05    --   58.61 -95.00-120.00   52
  51  \w     42.00  95.00   0.50    0.05    --   85.25-104.00-167.62  106
  52  \w     46.00  71.00   0.50    0.05    --   85.25 -81.00 164.15   50
  53  \w     44.00  69.00   0.50    0.05    --   85.25 -92.00  37.81   50
  54  \w     40.00  71.00   0.50    0.05    --   71.30 -95.00 -30.00   62
  55  \w     51.00  77.00   0.50    0.05    --   85.25 -81.00-100.18   52
  56  \w     64.00  90.00   0.50    0.05    --   85.25 -95.00-119.26   52
  57  \w     47.00  78.00   0.50    0.05    --   85.25 -78.00-173.37   62
  58  \w     46.00  74.00   0.50    0.05    --   85.25 -76.00 -46.47   56
  59  \w     46.00  74.00   0.50    0.05    --   85.25 -74.00 121.23   56
  60  \w    107.00 132.00   0.50    0.05    --   85.25 109.00 148.91   50
  61  \w    104.00 133.00   0.50    0.05    --   85.25 112.00  88.02   58
  62  \w     99.00 132.00   0.50    0.05    --   85.25 121.00 -72.33   66
  63  \w     99.00 125.00   0.50    0.05    --   85.25 132.00-158.83   52
  64  \w    -55.00 -29.00   0.50    0.05    --  -76.37 112.00 120.00   52
  65  \w    -95.00 -58.00   0.50    0.05    --  -76.37 112.00 120.00   74
  66  \w    -97.00 -35.00   0.50    0.05    --  -76.37 112.00   0.00  124
  67  \w    -56.00 -28.00   0.50    0.05    --  -76.37 112.00-150.00   56
  68  \w    -95.00 -69.00   0.50    0.05    --  -76.37 112.00-150.00   52
  69  \w    -72.00 -46.00   0.50    0.05    --  -79.50  98.00-113.11   52
  70  \w   -124.00 -91.00   0.50    0.05    --  -79.50 -61.00   7.39   66
  71  \w   -122.00 -93.00   0.50    0.05    --  -79.50 -51.00 115.55   58
  72  \w   -117.00 -84.00   0.50    0.05    --  -70.00 -57.00 152.41   66
  73  \w   -127.00-102.00   0.50    0.05    --  -79.50 -56.00  54.34   50
  74  \w   -100.00 -68.00   0.50    0.05    --  -54.00 -48.00 -21.12   64
  75  \w   -109.00 -79.00   0.50    0.05    --  -62.00 -48.00 -57.75   60
  76  \w   -105.00 -80.00   0.50    0.05    --  -58.00 -51.00 -80.71   50
  77  \w   -119.00 -93.00   0.50    0.05    --  -74.00 -50.00-165.66   52
  78  \w   -106.00 -76.00   0.50    0.05    --  -62.00 -47.00  42.92   60
  79  \w   -128.00-103.00   0.50    0.05    --  -79.50-120.00  80.73   50
  80  \w   -125.00 -97.00   0.50    0.05    --  -79.50-114.00 128.99   56

;
_diffrn_measurement_device 'four-circle diffractometer'
_diffrn_measurement_device_type 'Rigaku XtaLAB Synergy-R'
_diffrn_measurement_method '\w scans'
_diffrn_radiation_monochromator 'multi-layer mirror'
_diffrn_radiation_type CuK\a
_diffrn_radiation_wavelength 1.54184
_diffrn_reflns_av_R_equivalents 0.0257
_diffrn_reflns_av_unetI/netI 0.0142
_diffrn_reflns_Laue_measured_fraction_full 1.000
_diffrn_reflns_Laue_measured_fraction_max 0.995
_diffrn_reflns_limit_h_max 10
_diffrn_reflns_limit_h_min -11
_diffrn_reflns_limit_k_max 15
_diffrn_reflns_limit_k_min -15
_diffrn_reflns_limit_l_max 41
_diffrn_reflns_limit_l_min -42
_diffrn_reflns_number 84051
_diffrn_reflns_point_group_measured_fraction_full 1.000
_diffrn_reflns_point_group_measured_fraction_max 0.995
_diffrn_reflns_theta_full 67.684
_diffrn_reflns_theta_max 75.322
_diffrn_reflns_theta_min 2.645
_diffrn_source 'rotating-anode X-ray tube'
_diffrn_source_type 'PhotonJet R X-ray Source'
_exptl_absorpt_coefficient_mu 0.500
_exptl_absorpt_correction_T_max 1.00000
_exptl_absorpt_correction_T_min 0.77418
_exptl_absorpt_correction_type multi-scan
_exptl_absorpt_process_details
;
CrysAlisPro 1.171.41.112a (Rigaku Oxford Diffraction, 2021) Empirical 
absorption correction using spherical harmonics, implemented in SCALE3 
ABSPACK scaling algorithm.
;
_exptl_crystal_colour colourless
_exptl_crystal_density_diffrn 1.106
_exptl_crystal_description block
_exptl_crystal_F_000 1424
_exptl_crystal_size_max 0.271
_exptl_crystal_size_mid 0.194
_exptl_crystal_size_min 0.115
_refine_diff_density_max 0.216
_refine_diff_density_min -0.210
_refine_diff_density_rms 0.038
_refine_ls_extinction_method none
_refine_ls_goodness_of_fit_ref 1.026
_refine_ls_hydrogen_treatment constr
_refine_ls_matrix_type full
_refine_ls_number_parameters 449
_refine_ls_number_reflns 8054
_refine_ls_number_restraints 12
_refine_ls_restrained_S_all 1.032
_refine_ls_R_factor_all 0.0395
_refine_ls_R_factor_gt 0.0365
_refine_ls_shift/su_max 0.001
_refine_ls_shift/su_mean 0.000
_refine_ls_structure_factor_coef Fsqd
_refine_ls_weighting_details 'w=1/[\s^2^(Fo^2^)+(0.0495P)^2^+1.0884P] where P=(Fo^2^+2Fc^2^)/3'
_refine_ls_weighting_scheme calc
_refine_ls_wR_factor_gt 0.0941
_refine_ls_wR_factor_ref 0.0963
_reflns_Friedel_coverage 0.000
_reflns_number_gt 7378
_reflns_number_total 8054
_reflns_threshold_expression 'I > 2\s(I)'
_cod_data_source_file d3dt00298e2.cif
_cod_data_source_block MaMi042_SiHu_a
_cod_original_sg_symbol_H-M 'P 21/c'
_cod_database_code 7712430
_shelx_shelxl_version_number 2018/3
_shelx_space_group_comment
;
The symmetry employed for this shelxl refinement is uniquely defined
by the following loop, which should always be used as a source of
symmetry information in preference to the above space-group names.
They are only intended as comments.
;
_shelx_estimated_absorpt_t_min 0.877
_shelx_estimated_absorpt_t_max 0.942

loop_
_space_group_symop_operation_xyz
'x, y, z'
'-x, y+1/2, -z+1/2'
'-x, -y, -z'
'x, -y-1/2, z-1/2'

loop_
_atom_site_label
_atom_site_type_symbol
_atom_site_fract_x
_atom_site_fract_y
_atom_site_fract_z
_atom_site_U_iso_or_equiv
_atom_site_adp_type
_atom_site_occupancy
_atom_site_site_symmetry_order
_atom_site_calc_flag
_atom_site_refinement_flags_posn
_atom_site_refinement_flags_adp
_atom_site_refinement_flags_occupancy
_atom_site_disorder_assembly
_atom_site_disorder_group
N1 N 0.79753(8) 0.41952(6) 0.33577(2) 0.01864(16) Uani 1 1 d . . . . .
C1 C 0.66757(9) 0.46669(7) 0.33612(3) 0.01738(18) Uani 1 1 d . . . . .
B1 B 0.55930(11) 0.65800(9) 0.33455(3) 0.0197(2) Uani 1 1 d . . . . .
N2 N 0.64928(8) 0.56859(6) 0.33773(2) 0.02004(17) Uani 1 1 d . . . . .
C2 C 0.78874(10) 0.30128(8) 0.32609(3) 0.0231(2) Uani 1 1 d . . . . .
N3 N 0.53631(8) 0.73004(6) 0.36610(2) 0.01942(16) Uani 1 1 d . . . . .
C3 C 0.64516(10) 0.27269(8) 0.34020(3) 0.0226(2) Uani 1 1 d . . . . .
H3A H 0.658688 0.247234 0.368311 0.027 Uiso 1 1 calc R U . . .
H3AB H 0.597871 0.214362 0.323287 0.027 Uiso 1 1 calc R U . . .
N4 N 0.56572(8) 0.87073(6) 0.41268(2) 0.01886(16) Uani 1 1 d . . . . .
C4 C 0.55516(10) 0.37715(8) 0.33654(3) 0.01973(19) Uani 1 1 d . . . . .
N5 N 0.47852(10) 0.68557(7) 0.29443(3) 0.02679(18) Uani 1 1 d . U . . .
C5 C 0.91106(12) 0.23717(9) 0.34794(4) 0.0351(3) Uani 1 1 d . . . . .
H5A H 0.901545 0.160304 0.340419 0.053 Uiso 1 1 calc R U . . .
H5B H 0.909781 0.244473 0.376894 0.053 Uiso 1 1 calc R U . . .
H5C H 1.000631 0.265440 0.340576 0.053 Uiso 1 1 calc R U . . .
N6 N 0.50218(9) 0.63307(7) 0.26489(2) 0.02571(18) Uani 1 1 d . U . . .
C6 C 0.78694(12) 0.28244(9) 0.28094(3) 0.0295(2) Uani 1 1 d . . . . .
H6A H 0.771304 0.205093 0.274956 0.044 Uiso 1 1 calc R U . . .
H6B H 0.877768 0.304952 0.272644 0.044 Uiso 1 1 calc R U . . .
H6C H 0.710599 0.325248 0.266389 0.044 Uiso 1 1 calc R U . . .
N7 N 0.51806(11) 0.59008(8) 0.23592(3) 0.0341(2) Uani 1 1 d . U . . .
C7 C 0.44806(11) 0.38029(9) 0.29864(3) 0.0267(2) Uani 1 1 d . . . . .
H7A H 0.381730 0.319504 0.299092 0.040 Uiso 1 1 calc R U . . .
H7B H 0.498289 0.374281 0.274954 0.040 Uiso 1 1 calc R U . . .
H7C H 0.395826 0.449076 0.297675 0.040 Uiso 1 1 calc R U . . .
C8 C 0.47567(12) 0.39321(9) 0.37304(3) 0.0291(2) Uani 1 1 d . . . . .
H8A H 0.409757 0.332701 0.374835 0.044 Uiso 1 1 calc R U . . .
H8B H 0.422854 0.461725 0.370312 0.044 Uiso 1 1 calc R U . . .
H8C H 0.543483 0.395479 0.397340 0.044 Uiso 1 1 calc R U . . .
C9 C 0.92578(9) 0.48135(8) 0.34550(3) 0.02001(19) Uani 1 1 d . . . . .
C10 C 0.98187(10) 0.48915(8) 0.38614(3) 0.0241(2) Uani 1 1 d . . . . .
C11 C 1.10338(11) 0.55166(9) 0.39603(3) 0.0286(2) Uani 1 1 d . . . . .
H11 H 1.142577 0.557233 0.423269 0.034 Uiso 1 1 calc R U . . .
C12 C 1.16804(11) 0.60571(9) 0.36703(3) 0.0289(2) Uani 1 1 d . . . . .
H12 H 1.251025 0.647515 0.374290 0.035 Uiso 1 1 calc R U . . .
C13 C 1.11068(11) 0.59826(8) 0.32744(3) 0.0259(2) Uani 1 1 d . . . . .
H13 H 1.155143 0.635411 0.307572 0.031 Uiso 1 1 calc R U . . .
C14 C 0.98853(10) 0.53720(8) 0.31592(3) 0.02167(19) Uani 1 1 d . . . . .
C15 C 0.91091(11) 0.43797(10) 0.41970(3) 0.0307(2) Uani 1 1 d . . . . .
H15 H 0.833866 0.389184 0.407269 0.037 Uiso 1 1 calc R U . . .
C16 C 1.01408(14) 0.36851(13) 0.44775(4) 0.0443(3) Uani 1 1 d . . . . .
H16A H 0.962010 0.330715 0.467048 0.066 Uiso 1 1 calc R U . . .
H16B H 1.086164 0.415556 0.462116 0.066 Uiso 1 1 calc R U . . .
H16C H 1.059824 0.314981 0.431970 0.066 Uiso 1 1 calc R U . . .
C17 C 0.84292(14) 0.52608(12) 0.44323(4) 0.0417(3) Uani 1 1 d . . . . .
H17A H 0.797241 0.492238 0.464713 0.063 Uiso 1 1 calc R U . . .
H17B H 0.772102 0.565564 0.425215 0.063 Uiso 1 1 calc R U . . .
H17C H 0.915901 0.576867 0.454815 0.063 Uiso 1 1 calc R U . . .
C18 C 0.92680(10) 0.53831(8) 0.27220(3) 0.0239(2) Uani 1 1 d . . . . .
H18 H 0.841813 0.489925 0.269072 0.029 Uiso 1 1 calc R U . . .
C19 C 0.87925(12) 0.65339(9) 0.25922(3) 0.0303(2) Uani 1 1 d . . . . .
H19A H 0.838450 0.652412 0.231074 0.045 Uiso 1 1 calc R U . . .
H19B H 0.960881 0.702480 0.262478 0.045 Uiso 1 1 calc R U . . .
H19C H 0.808036 0.678837 0.275822 0.045 Uiso 1 1 calc R U . . .
C20 C 1.03365(12) 0.49387(10) 0.24558(3) 0.0312(2) Uani 1 1 d . . . . .
H20A H 0.991847 0.495551 0.217528 0.047 Uiso 1 1 calc R U . . .
H20B H 1.058165 0.418809 0.253354 0.047 Uiso 1 1 calc R U . . .
H20C H 1.119188 0.538855 0.248869 0.047 Uiso 1 1 calc R U . . .
C21 C 0.60561(9) 0.81145(7) 0.38134(3) 0.01838(18) Uani 1 1 d . . . . .
C22 C 0.67173(10) 0.95247(8) 0.42943(3) 0.0229(2) Uani 1 1 d . . . . .
C23 C 0.76085(11) 0.90932(9) 0.46709(3) 0.0313(2) Uani 1 1 d . . . . .
H23A H 0.835824 0.961625 0.475864 0.047 Uiso 1 1 calc R U . . .
H23B H 0.803300 0.839549 0.461064 0.047 Uiso 1 1 calc R U . . .
H23C H 0.700391 0.899211 0.488411 0.047 Uiso 1 1 calc R U . . .
C24 C 0.60370(11) 1.05919(8) 0.44009(3) 0.0285(2) Uani 1 1 d . . . . .
H24A H 0.677723 1.111835 0.449325 0.043 Uiso 1 1 calc R U . . .
H24B H 0.543911 1.046342 0.461389 0.043 Uiso 1 1 calc R U . . .
H24C H 0.545742 1.087978 0.416396 0.043 Uiso 1 1 calc R U . . .
C25 C 0.75890(11) 0.96636(8) 0.39416(3) 0.0274(2) Uani 1 1 d . . . . .
H25A H 0.859930 0.977336 0.404169 0.033 Uiso 1 1 calc R U . . .
H25B H 0.725201 1.030427 0.377932 0.033 Uiso 1 1 calc R U . . .
C26 C 0.74039(10) 0.86223(8) 0.36856(3) 0.0239(2) Uani 1 1 d . . . . .
C27 C 0.71614(13) 0.89127(10) 0.32400(3) 0.0348(3) Uani 1 1 d . . . . .
H27A H 0.797935 0.931650 0.316661 0.052 Uiso 1 1 calc R U . . .
H27B H 0.631035 0.936287 0.318740 0.052 Uiso 1 1 calc R U . . .
H27C H 0.703918 0.824454 0.308093 0.052 Uiso 1 1 calc R U . . .
C28 C 0.86517(11) 0.78346(9) 0.37643(4) 0.0315(2) Uani 1 1 d . . . . .
H28A H 0.949679 0.816504 0.367524 0.047 Uiso 1 1 calc R U . . .
H28B H 0.842890 0.715735 0.361665 0.047 Uiso 1 1 calc R U . . .
H28C H 0.882775 0.767728 0.405145 0.047 Uiso 1 1 calc R U . . .
C29 C 0.43039(10) 0.85813(7) 0.42665(3) 0.01881(18) Uani 1 1 d . . . . .
C30 C 0.31678(10) 0.92101(8) 0.40828(3) 0.0227(2) Uani 1 1 d . . . . .
C31 C 0.18839(11) 0.91523(9) 0.42403(3) 0.0279(2) Uani 1 1 d . . . . .
H31 H 0.111475 0.958870 0.412733 0.033 Uiso 1 1 calc R U . . .
C32 C 0.17032(11) 0.84716(9) 0.45584(3) 0.0292(2) Uani 1 1 d . . . . .
H32 H 0.082725 0.846062 0.466696 0.035 Uiso 1 1 calc R U . . .
C33 C 0.28008(11) 0.78089(9) 0.47171(3) 0.0255(2) Uani 1 1 d . . . . .
H33 H 0.265742 0.731934 0.492694 0.031 Uiso 1 1 calc R U . . .
C34 C 0.41193(10) 0.78470(8) 0.45740(3) 0.02026(19) Uani 1 1 d . . . . .
C35 C 0.32812(11) 0.98548(8) 0.37025(3) 0.0271(2) Uani 1 1 d . . . . .
H35 H 0.430867 0.996787 0.368014 0.033 Uiso 1 1 calc R U . . .
C36 C 0.26560(12) 0.91877(10) 0.33386(3) 0.0321(2) Uani 1 1 d . . . . .
H36A H 0.276184 0.959156 0.309283 0.048 Uiso 1 1 calc R U . . .
H36B H 0.165045 0.905333 0.335520 0.048 Uiso 1 1 calc R U . . .
H36C H 0.315644 0.849210 0.333512 0.048 Uiso 1 1 calc R U . . .
C37 C 0.25825(14) 1.09753(10) 0.37030(4) 0.0397(3) Uani 1 1 d . . . . .
H37A H 0.279163 1.138649 0.346768 0.060 Uiso 1 1 calc R U . . .
H37B H 0.295169 1.136900 0.394649 0.060 Uiso 1 1 calc R U . . .
H37C H 0.155678 1.088781 0.369532 0.060 Uiso 1 1 calc R U . . .
C38 C 0.52421(10) 0.70218(8) 0.47252(3) 0.0221(2) Uani 1 1 d . . . . .
H38 H 0.612614 0.720447 0.460619 0.027 Uiso 1 1 calc R U . . .
C39 C 0.55909(12) 0.70245(9) 0.51818(3) 0.0296(2) Uani 1 1 d . . . . .
H39A H 0.633682 0.649102 0.526071 0.044 Uiso 1 1 calc R U . . .
H39B H 0.474231 0.683442 0.530525 0.044 Uiso 1 1 calc R U . . .
H39C H 0.591667 0.774971 0.527152 0.044 Uiso 1 1 calc R U . . .
C40 C 0.47452(12) 0.58967(8) 0.45717(3) 0.0265(2) Uani 1 1 d . . . . .
H40A H 0.547776 0.535711 0.465608 0.040 Uiso 1 1 calc R U . . .
H40B H 0.456842 0.590969 0.427878 0.040 Uiso 1 1 calc R U . . .
H40C H 0.387147 0.570350 0.468202 0.040 Uiso 1 1 calc R U . . .

loop_
_atom_site_aniso_label
_atom_site_aniso_U_11
_atom_site_aniso_U_22
_atom_site_aniso_U_33
_atom_site_aniso_U_23
_atom_site_aniso_U_13
_atom_site_aniso_U_12
N1 0.0181(4) 0.0155(4) 0.0223(4) -0.0015(3) 0.0021(3) 0.0006(3)
C1 0.0192(4) 0.0186(4) 0.0143(4) -0.0014(3) 0.0018(3) 0.0005(3)
B1 0.0184(5) 0.0187(5) 0.0223(5) 0.0000(4) 0.0034(4) -0.0017(4)
N2 0.0213(4) 0.0179(4) 0.0206(4) -0.0017(3) 0.0015(3) 0.0003(3)
C2 0.0232(5) 0.0150(4) 0.0313(5) -0.0019(4) 0.0041(4) 0.0016(4)
N3 0.0193(4) 0.0171(4) 0.0220(4) 0.0002(3) 0.0032(3) 0.0011(3)
C3 0.0247(5) 0.0175(4) 0.0257(5) 0.0005(4) 0.0036(4) -0.0008(4)
N4 0.0174(4) 0.0176(4) 0.0217(4) -0.0028(3) 0.0031(3) -0.0009(3)
C4 0.0200(4) 0.0179(4) 0.0215(4) -0.0012(3) 0.0035(3) -0.0011(3)
N5 0.0327(4) 0.0245(4) 0.0225(4) -0.0026(3) 0.0003(3) 0.0084(3)
C5 0.0273(5) 0.0219(5) 0.0548(7) 0.0020(5) -0.0002(5) 0.0055(4)
N6 0.0314(4) 0.0225(4) 0.0225(4) 0.0007(3) -0.0001(3) 0.0038(3)
C6 0.0314(5) 0.0229(5) 0.0364(6) -0.0101(4) 0.0133(4) -0.0032(4)
N7 0.0462(5) 0.0317(5) 0.0239(4) -0.0031(4) 0.0016(4) 0.0047(4)
C7 0.0238(5) 0.0238(5) 0.0310(5) -0.0029(4) -0.0032(4) -0.0020(4)
C8 0.0313(5) 0.0264(5) 0.0320(5) -0.0033(4) 0.0141(4) -0.0043(4)
C9 0.0170(4) 0.0186(4) 0.0245(5) -0.0032(4) 0.0026(3) 0.0014(3)
C10 0.0207(5) 0.0266(5) 0.0245(5) -0.0012(4) 0.0011(4) 0.0028(4)
C11 0.0222(5) 0.0347(6) 0.0277(5) -0.0058(4) -0.0022(4) 0.0010(4)
C12 0.0187(5) 0.0293(5) 0.0382(6) -0.0074(4) 0.0016(4) -0.0017(4)
C13 0.0217(5) 0.0243(5) 0.0327(5) -0.0034(4) 0.0076(4) -0.0020(4)
C14 0.0204(4) 0.0198(4) 0.0255(5) -0.0039(4) 0.0054(4) 0.0013(4)
C15 0.0268(5) 0.0413(6) 0.0231(5) 0.0026(4) -0.0002(4) -0.0017(5)
C16 0.0389(7) 0.0601(8) 0.0317(6) 0.0140(6) -0.0049(5) -0.0007(6)
C17 0.0371(6) 0.0606(8) 0.0286(6) -0.0055(5) 0.0096(5) -0.0015(6)
C18 0.0243(5) 0.0245(5) 0.0237(5) -0.0020(4) 0.0068(4) -0.0030(4)
C19 0.0335(6) 0.0289(5) 0.0294(5) 0.0038(4) 0.0073(4) -0.0006(4)
C20 0.0318(6) 0.0344(6) 0.0293(5) -0.0076(4) 0.0119(4) -0.0043(4)
C21 0.0186(4) 0.0164(4) 0.0203(4) 0.0017(3) 0.0030(3) 0.0023(3)
C22 0.0197(4) 0.0185(4) 0.0303(5) -0.0052(4) 0.0018(4) -0.0020(4)
C23 0.0257(5) 0.0295(5) 0.0366(6) -0.0053(4) -0.0057(4) -0.0023(4)
C24 0.0267(5) 0.0216(5) 0.0375(6) -0.0094(4) 0.0044(4) -0.0002(4)
C25 0.0242(5) 0.0196(5) 0.0396(6) -0.0058(4) 0.0093(4) -0.0037(4)
C26 0.0222(5) 0.0188(5) 0.0321(5) -0.0034(4) 0.0093(4) -0.0030(4)
C27 0.0436(6) 0.0296(6) 0.0344(6) 0.0013(5) 0.0175(5) -0.0078(5)
C28 0.0200(5) 0.0256(5) 0.0498(7) -0.0113(5) 0.0080(4) -0.0016(4)
C29 0.0177(4) 0.0189(4) 0.0198(4) -0.0047(3) 0.0024(3) 0.0002(3)
C30 0.0211(5) 0.0208(5) 0.0256(5) -0.0033(4) -0.0004(4) 0.0011(4)
C31 0.0196(5) 0.0308(5) 0.0323(5) -0.0039(4) -0.0005(4) 0.0050(4)
C32 0.0196(5) 0.0382(6) 0.0306(5) -0.0068(4) 0.0067(4) -0.0002(4)
C33 0.0250(5) 0.0305(5) 0.0217(5) -0.0026(4) 0.0062(4) -0.0022(4)
C34 0.0210(4) 0.0212(4) 0.0185(4) -0.0042(3) 0.0022(3) 0.0001(4)
C35 0.0242(5) 0.0244(5) 0.0317(5) 0.0040(4) -0.0008(4) 0.0029(4)
C36 0.0337(6) 0.0336(6) 0.0276(5) 0.0046(4) -0.0016(4) 0.0016(5)
C37 0.0421(7) 0.0271(6) 0.0478(7) 0.0064(5) -0.0027(5) 0.0087(5)
C38 0.0240(5) 0.0217(5) 0.0205(4) 0.0006(4) 0.0024(4) 0.0021(4)
C39 0.0353(6) 0.0297(5) 0.0226(5) -0.0005(4) -0.0017(4) 0.0049(4)
C40 0.0332(5) 0.0219(5) 0.0241(5) 0.0008(4) 0.0026(4) 0.0006(4)

loop_
_atom_type_symbol
_atom_type_description
_atom_type_scat_dispersion_real
_atom_type_scat_dispersion_imag
_atom_type_scat_source
C C 0.0181 0.0091 'International Tables Vol C Tables 4.2.6.8 and 6.1.1.4'
H H 0.0000 0.0000 'International Tables Vol C Tables 4.2.6.8 and 6.1.1.4'
B B 0.0090 0.0039 'International Tables Vol C Tables 4.2.6.8 and 6.1.1.4'
N N 0.0311 0.0180 'International Tables Vol C Tables 4.2.6.8 and 6.1.1.4'

loop_
_exptl_crystal_face_index_h
_exptl_crystal_face_index_k
_exptl_crystal_face_index_l
_exptl_crystal_face_perp_dist
1 0 2 0.0935
-1 0 -2 0.1124
-1 -2 -1 0.1053
0 2 -1 0.1061
0 -2 1 0.1234
0 0 1 0.0347
0 0 -1 0.0807
-2 2 1 0.1317
2 -2 -1 0.1172
1 0 -1 0.0962
-1 0 1 0.0929
1 1 -2 0.0762
-1 -1 2 0.0707

loop_
_geom_angle_atom_site_label_1
_geom_angle_atom_site_label_2
_geom_angle_atom_site_label_3
_geom_angle
_geom_angle_site_symmetry_1
_geom_angle_site_symmetry_3
_geom_angle_publ_flag
C1 N1 C9 121.11(8) . . ?
C1 N1 C2 112.85(7) . . ?
C9 N1 C2 125.99(8) . . ?
N2 C1 N1 123.27(9) . . ?
N2 C1 C4 127.50(8) . . ?
N1 C1 C4 109.15(8) . . ?
N2 B1 N3 125.80(9) . . ?
N2 B1 N5 119.32(9) . . ?
N3 B1 N5 114.88(8) . . ?
C1 N2 B1 149.93(9) . . ?
N1 C2 C5 112.35(8) . . ?
N1 C2 C6 110.94(8) . . ?
C5 C2 C6 108.51(9) . . ?
N1 C2 C3 100.60(7) . . ?
C5 C2 C3 112.90(9) . . ?
C6 C2 C3 111.42(8) . . ?
C21 N3 B1 132.33(9) . . ?
C2 C3 C4 106.90(8) . . ?
C2 C3 H3A 110.3 . . ?
C4 C3 H3A 110.3 . . ?
C2 C3 H3AB 110.3 . . ?
C4 C3 H3AB 110.3 . . ?
H3A C3 H3AB 108.6 . . ?
C21 N4 C29 122.50(8) . . ?
C21 N4 C22 114.37(8) . . ?
C29 N4 C22 123.06(7) . . ?
C8 C4 C7 108.67(8) . . ?
C8 C4 C1 109.07(8) . . ?
C7 C4 C1 111.63(8) . . ?
C8 C4 C3 111.54(8) . . ?
C7 C4 C3 113.28(8) . . ?
C1 C4 C3 102.52(7) . . ?
N6 N5 B1 118.83(8) . . ?
C2 C5 H5A 109.5 . . ?
C2 C5 H5B 109.5 . . ?
H5A C5 H5B 109.5 . . ?
C2 C5 H5C 109.5 . . ?
H5A C5 H5C 109.5 . . ?
H5B C5 H5C 109.5 . . ?
N7 N6 N5 174.89(10) . . ?
C2 C6 H6A 109.5 . . ?
C2 C6 H6B 109.5 . . ?
H6A C6 H6B 109.5 . . ?
C2 C6 H6C 109.5 . . ?
H6A C6 H6C 109.5 . . ?
H6B C6 H6C 109.5 . . ?
C4 C7 H7A 109.5 . . ?
C4 C7 H7B 109.5 . . ?
H7A C7 H7B 109.5 . . ?
C4 C7 H7C 109.5 . . ?
H7A C7 H7C 109.5 . . ?
H7B C7 H7C 109.5 . . ?
C4 C8 H8A 109.5 . . ?
C4 C8 H8B 109.5 . . ?
H8A C8 H8B 109.5 . . ?
C4 C8 H8C 109.5 . . ?
H8A C8 H8C 109.5 . . ?
H8B C8 H8C 109.5 . . ?
C14 C9 C10 120.75(9) . . ?
C14 C9 N1 121.24(8) . . ?
C10 C9 N1 117.91(8) . . ?
C11 C10 C9 118.40(9) . . ?
C11 C10 C15 118.71(9) . . ?
C9 C10 C15 122.79(9) . . ?
C12 C11 C10 121.48(10) . . ?
C12 C11 H11 119.3 . . ?
C10 C11 H11 119.3 . . ?
C13 C12 C11 119.34(10) . . ?
C13 C12 H12 120.3 . . ?
C11 C12 H12 120.3 . . ?
C12 C13 C14 121.50(10) . . ?
C12 C13 H13 119.2 . . ?
C14 C13 H13 119.2 . . ?
C13 C14 C9 118.50(9) . . ?
C13 C14 C18 118.46(9) . . ?
C9 C14 C18 122.99(9) . . ?
C10 C15 C17 110.13(10) . . ?
C10 C15 C16 112.20(9) . . ?
C17 C15 C16 110.77(10) . . ?
C10 C15 H15 107.9 . . ?
C17 C15 H15 107.9 . . ?
C16 C15 H15 107.9 . . ?
C15 C16 H16A 109.5 . . ?
C15 C16 H16B 109.5 . . ?
H16A C16 H16B 109.5 . . ?
C15 C16 H16C 109.5 . . ?
H16A C16 H16C 109.5 . . ?
H16B C16 H16C 109.5 . . ?
C15 C17 H17A 109.5 . . ?
C15 C17 H17B 109.5 . . ?
H17A C17 H17B 109.5 . . ?
C15 C17 H17C 109.5 . . ?
H17A C17 H17C 109.5 . . ?
H17B C17 H17C 109.5 . . ?
C14 C18 C19 110.57(8) . . ?
C14 C18 C20 110.82(8) . . ?
C19 C18 C20 110.89(9) . . ?
C14 C18 H18 108.2 . . ?
C19 C18 H18 108.2 . . ?
C20 C18 H18 108.2 . . ?
C18 C19 H19A 109.5 . . ?
C18 C19 H19B 109.5 . . ?
H19A C19 H19B 109.5 . . ?
C18 C19 H19C 109.5 . . ?
H19A C19 H19C 109.5 . . ?
H19B C19 H19C 109.5 . . ?
C18 C20 H20A 109.5 . . ?
C18 C20 H20B 109.5 . . ?
H20A C20 H20B 109.5 . . ?
C18 C20 H20C 109.5 . . ?
H20A C20 H20C 109.5 . . ?
H20B C20 H20C 109.5 . . ?
N3 C21 N4 123.34(8) . . ?
N3 C21 C26 128.17(9) . . ?
N4 C21 C26 108.47(8) . . ?
N4 C22 C24 112.49(8) . . ?
N4 C22 C23 111.29(8) . . ?
C24 C22 C23 108.20(9) . . ?
N4 C22 C25 100.79(7) . . ?
C24 C22 C25 111.69(9) . . ?
C23 C22 C25 112.33(9) . . ?
C22 C23 H23A 109.5 . . ?
C22 C23 H23B 109.5 . . ?
H23A C23 H23B 109.5 . . ?
C22 C23 H23C 109.5 . . ?
H23A C23 H23C 109.5 . . ?
H23B C23 H23C 109.5 . . ?
C22 C24 H24A 109.5 . . ?
C22 C24 H24B 109.5 . . ?
H24A C24 H24B 109.5 . . ?
C22 C24 H24C 109.5 . . ?
H24A C24 H24C 109.5 . . ?
H24B C24 H24C 109.5 . . ?
C22 C25 C26 107.64(8) . . ?
C22 C25 H25A 110.2 . . ?
C26 C25 H25A 110.2 . . ?
C22 C25 H25B 110.2 . . ?
C26 C25 H25B 110.2 . . ?
H25A C25 H25B 108.5 . . ?
C28 C26 C27 109.88(9) . . ?
C28 C26 C21 110.60(8) . . ?
C27 C26 C21 109.63(8) . . ?
C28 C26 C25 113.21(9) . . ?
C27 C26 C25 110.31(9) . . ?
C21 C26 C25 103.00(8) . . ?
C26 C27 H27A 109.5 . . ?
C26 C27 H27B 109.5 . . ?
H27A C27 H27B 109.5 . . ?
C26 C27 H27C 109.5 . . ?
H27A C27 H27C 109.5 . . ?
H27B C27 H27C 109.5 . . ?
C26 C28 H28A 109.5 . . ?
C26 C28 H28B 109.5 . . ?
H28A C28 H28B 109.5 . . ?
C26 C28 H28C 109.5 . . ?
H28A C28 H28C 109.5 . . ?
H28B C28 H28C 109.5 . . ?
C34 C29 C30 121.32(9) . . ?
C34 C29 N4 120.65(8) . . ?
C30 C29 N4 118.03(8) . . ?
C31 C30 C29 117.90(9) . . ?
C31 C30 C35 120.09(9) . . ?
C29 C30 C35 121.79(9) . . ?
C32 C31 C30 121.39(10) . . ?
C32 C31 H31 119.3 . . ?
C30 C31 H31 119.3 . . ?
C33 C32 C31 119.81(9) . . ?
C33 C32 H32 120.1 . . ?
C31 C32 H32 120.1 . . ?
C32 C33 C34 121.06(10) . . ?
C32 C33 H33 119.5 . . ?
C34 C33 H33 119.5 . . ?
C33 C34 C29 118.25(9) . . ?
C33 C34 C38 119.20(9) . . ?
C29 C34 C38 122.24(8) . . ?
C30 C35 C37 113.20(9) . . ?
C30 C35 C36 109.47(9) . . ?
C37 C35 C36 110.81(9) . . ?
C30 C35 H35 107.7 . . ?
C37 C35 H35 107.7 . . ?
C36 C35 H35 107.7 . . ?
C35 C36 H36A 109.5 . . ?
C35 C36 H36B 109.5 . . ?
H36A C36 H36B 109.5 . . ?
C35 C36 H36C 109.5 . . ?
H36A C36 H36C 109.5 . . ?
H36B C36 H36C 109.5 . . ?
C35 C37 H37A 109.5 . . ?
C35 C37 H37B 109.5 . . ?
H37A C37 H37B 109.5 . . ?
C35 C37 H37C 109.5 . . ?
H37A C37 H37C 109.5 . . ?
H37B C37 H37C 109.5 . . ?
C34 C38 C40 108.31(8) . . ?
C34 C38 C39 113.23(8) . . ?
C40 C38 C39 111.17(8) . . ?
C34 C38 H38 108.0 . . ?
C40 C38 H38 108.0 . . ?
C39 C38 H38 108.0 . . ?
C38 C39 H39A 109.5 . . ?
C38 C39 H39B 109.5 . . ?
H39A C39 H39B 109.5 . . ?
C38 C39 H39C 109.5 . . ?
H39A C39 H39C 109.5 . . ?
H39B C39 H39C 109.5 . . ?
C38 C40 H40A 109.5 . . ?
C38 C40 H40B 109.5 . . ?
H40A C40 H40B 109.5 . . ?
C38 C40 H40C 109.5 . . ?
H40A C40 H40C 109.5 . . ?
H40B C40 H40C 109.5 . . ?

loop_
_geom_bond_atom_site_label_1
_geom_bond_atom_site_label_2
_geom_bond_distance
_geom_bond_site_symmetry_2
_geom_bond_publ_flag
N1 C1 1.3682(12) . ?
N1 C9 1.4428(12) . ?
N1 C2 1.4903(12) . ?
C1 N2 1.2673(12) . ?
C1 C4 1.5370(13) . ?
B1 N2 1.3903(13) . ?
B1 N3 1.4195(13) . ?
B1 N5 1.5104(13) . ?
C2 C5 1.5214(14) . ?
C2 C6 1.5349(14) . ?
C2 C3 1.5409(13) . ?
N3 C21 1.2728(12) . ?
C3 C4 1.5411(13) . ?
C3 H3A 0.9900 . ?
C3 H3AB 0.9900 . ?
N4 C21 1.3724(12) . ?
N4 C29 1.4320(12) . ?
N4 C22 1.4871(12) . ?
C4 C8 1.5305(13) . ?
C4 C7 1.5356(13) . ?
N5 N6 1.2285(12) . ?
C5 H5A 0.9800 . ?
C5 H5B 0.9800 . ?
C5 H5C 0.9800 . ?
N6 N7 1.1350(12) . ?
C6 H6A 0.9800 . ?
C6 H6B 0.9800 . ?
C6 H6C 0.9800 . ?
C7 H7A 0.9800 . ?
C7 H7B 0.9800 . ?
C7 H7C 0.9800 . ?
C8 H8A 0.9800 . ?
C8 H8B 0.9800 . ?
C8 H8C 0.9800 . ?
C9 C14 1.4007(14) . ?
C9 C10 1.4108(13) . ?
C10 C11 1.3959(14) . ?
C10 C15 1.5202(15) . ?
C11 C12 1.3845(16) . ?
C11 H11 0.9500 . ?
C12 C13 1.3813(15) . ?
C12 H12 0.9500 . ?
C13 C14 1.3998(14) . ?
C13 H13 0.9500 . ?
C14 C18 1.5177(13) . ?
C15 C17 1.5305(17) . ?
C15 C16 1.5377(16) . ?
C15 H15 1.0000 . ?
C16 H16A 0.9800 . ?
C16 H16B 0.9800 . ?
C16 H16C 0.9800 . ?
C17 H17A 0.9800 . ?
C17 H17B 0.9800 . ?
C17 H17C 0.9800 . ?
C18 C19 1.5335(15) . ?
C18 C20 1.5342(14) . ?
C18 H18 1.0000 . ?
C19 H19A 0.9800 . ?
C19 H19B 0.9800 . ?
C19 H19C 0.9800 . ?
C20 H20A 0.9800 . ?
C20 H20B 0.9800 . ?
C20 H20C 0.9800 . ?
C21 C26 1.5344(13) . ?
C22 C24 1.5253(13) . ?
C22 C23 1.5332(14) . ?
C22 C25 1.5370(14) . ?
C23 H23A 0.9800 . ?
C23 H23B 0.9800 . ?
C23 H23C 0.9800 . ?
C24 H24A 0.9800 . ?
C24 H24B 0.9800 . ?
C24 H24C 0.9800 . ?
C25 C26 1.5417(13) . ?
C25 H25A 0.9900 . ?
C25 H25B 0.9900 . ?
C26 C28 1.5315(14) . ?
C26 C27 1.5317(15) . ?
C27 H27A 0.9800 . ?
C27 H27B 0.9800 . ?
C27 H27C 0.9800 . ?
C28 H28A 0.9800 . ?
C28 H28B 0.9800 . ?
C28 H28C 0.9800 . ?
C29 C34 1.4002(13) . ?
C29 C30 1.4110(13) . ?
C30 C31 1.3913(14) . ?
C30 C35 1.5202(14) . ?
C31 C32 1.3857(16) . ?
C31 H31 0.9500 . ?
C32 C33 1.3816(15) . ?
C32 H32 0.9500 . ?
C33 C34 1.3984(14) . ?
C33 H33 0.9500 . ?
C34 C38 1.5173(13) . ?
C35 C37 1.5303(15) . ?
C35 C36 1.5339(15) . ?
C35 H35 1.0000 . ?
C36 H36A 0.9800 . ?
C36 H36B 0.9800 . ?
C36 H36C 0.9800 . ?
C37 H37A 0.9800 . ?
C37 H37B 0.9800 . ?
C37 H37C 0.9800 . ?
C38 C40 1.5320(14) . ?
C38 C39 1.5329(13) . ?
C38 H38 1.0000 . ?
C39 H39A 0.9800 . ?
C39 H39B 0.9800 . ?
C39 H39C 0.9800 . ?
C40 H40A 0.9800 . ?
C40 H40B 0.9800 . ?
C40 H40C 0.9800 . ?

loop_
_geom_torsion_atom_site_label_1
_geom_torsion_atom_site_label_2
_geom_torsion_atom_site_label_3
_geom_torsion_atom_site_label_4
_geom_torsion
_geom_torsion_site_symmetry_1
_geom_torsion_site_symmetry_2
_geom_torsion_site_symmetry_3
_geom_torsion_site_symmetry_4
_geom_torsion_publ_flag
C9 N1 C1 N2 12.99(14) . . . . ?
C2 N1 C1 N2 -169.16(9) . . . . ?
C9 N1 C1 C4 -164.05(8) . . . . ?
C2 N1 C1 C4 13.79(10) . . . . ?
N1 C1 N2 B1 167.98(14) . . . . ?
C4 C1 N2 B1 -15.5(2) . . . . ?
N3 B1 N2 C1 115.83(17) . . . . ?
N5 B1 N2 C1 -65.4(2) . . . . ?
C1 N1 C2 C5 -146.30(9) . . . . ?
C9 N1 C2 C5 31.42(13) . . . . ?
C1 N1 C2 C6 92.04(10) . . . . ?
C9 N1 C2 C6 -90.24(11) . . . . ?
C1 N1 C2 C3 -25.96(10) . . . . ?
C9 N1 C2 C3 151.76(8) . . . . ?
N2 B1 N3 C21 81.57(14) . . . . ?
N5 B1 N3 C21 -97.25(12) . . . . ?
N1 C2 C3 C4 27.63(9) . . . . ?
C5 C2 C3 C4 147.57(9) . . . . ?
C6 C2 C3 C4 -90.02(9) . . . . ?
N2 C1 C4 C8 -53.66(12) . . . . ?
N1 C1 C4 C8 123.22(8) . . . . ?
N2 C1 C4 C7 66.43(12) . . . . ?
N1 C1 C4 C7 -116.68(9) . . . . ?
N2 C1 C4 C3 -172.00(9) . . . . ?
N1 C1 C4 C3 4.89(9) . . . . ?
C2 C3 C4 C8 -137.24(8) . . . . ?
C2 C3 C4 C7 99.77(9) . . . . ?
C2 C3 C4 C1 -20.66(9) . . . . ?
N2 B1 N5 N6 -5.33(14) . . . . ?
N3 B1 N5 N6 173.57(9) . . . . ?
C1 N1 C9 C14 -89.49(11) . . . . ?
C2 N1 C9 C14 92.97(12) . . . . ?
C1 N1 C9 C10 86.90(11) . . . . ?
C2 N1 C9 C10 -90.65(11) . . . . ?
C14 C9 C10 C11 -1.57(14) . . . . ?
N1 C9 C10 C11 -177.97(9) . . . . ?
C14 C9 C10 C15 174.76(9) . . . . ?
N1 C9 C10 C15 -1.65(14) . . . . ?
C9 C10 C11 C12 0.38(15) . . . . ?
C15 C10 C11 C12 -176.09(10) . . . . ?
C10 C11 C12 C13 0.40(16) . . . . ?
C11 C12 C13 C14 -0.02(16) . . . . ?
C12 C13 C14 C9 -1.13(15) . . . . ?
C12 C13 C14 C18 176.40(9) . . . . ?
C10 C9 C14 C13 1.93(14) . . . . ?
N1 C9 C14 C13 178.21(8) . . . . ?
C10 C9 C14 C18 -175.48(9) . . . . ?
N1 C9 C14 C18 0.80(14) . . . . ?
C11 C10 C15 C17 69.48(12) . . . . ?
C9 C10 C15 C17 -106.83(11) . . . . ?
C11 C10 C15 C16 -54.41(14) . . . . ?
C9 C10 C15 C16 129.28(11) . . . . ?
C13 C14 C18 C19 -62.80(12) . . . . ?
C9 C14 C18 C19 114.61(10) . . . . ?
C13 C14 C18 C20 60.57(12) . . . . ?
C9 C14 C18 C20 -122.01(10) . . . . ?
B1 N3 C21 N4 -179.11(9) . . . . ?
B1 N3 C21 C26 2.57(17) . . . . ?
C29 N4 C21 N3 -10.90(14) . . . . ?
C22 N4 C21 N3 171.96(9) . . . . ?
C29 N4 C21 C26 167.71(8) . . . . ?
C22 N4 C21 C26 -9.43(11) . . . . ?
C21 N4 C22 C24 139.95(9) . . . . ?
C29 N4 C22 C24 -37.18(13) . . . . ?
C21 N4 C22 C23 -98.44(10) . . . . ?
C29 N4 C22 C23 84.43(11) . . . . ?
C21 N4 C22 C25 20.86(10) . . . . ?
C29 N4 C22 C25 -156.27(8) . . . . ?
N4 C22 C25 C26 -23.71(10) . . . . ?
C24 C22 C25 C26 -143.38(9) . . . . ?
C23 C22 C25 C26 94.84(10) . . . . ?
N3 C21 C26 C28 -66.71(13) . . . . ?
N4 C21 C26 C28 114.76(9) . . . . ?
N3 C21 C26 C27 54.60(13) . . . . ?
N4 C21 C26 C27 -123.93(9) . . . . ?
N3 C21 C26 C25 172.03(9) . . . . ?
N4 C21 C26 C25 -6.50(10) . . . . ?
C22 C25 C26 C28 -100.27(10) . . . . ?
C22 C25 C26 C27 136.14(9) . . . . ?
C22 C25 C26 C21 19.20(10) . . . . ?
C21 N4 C29 C34 91.75(11) . . . . ?
C22 N4 C29 C34 -91.36(11) . . . . ?
C21 N4 C29 C30 -87.71(11) . . . . ?
C22 N4 C29 C30 89.19(11) . . . . ?
C34 C29 C30 C31 5.66(14) . . . . ?
N4 C29 C30 C31 -174.88(9) . . . . ?
C34 C29 C30 C35 -168.87(9) . . . . ?
N4 C29 C30 C35 10.58(13) . . . . ?
C29 C30 C31 C32 -2.25(15) . . . . ?
C35 C30 C31 C32 172.38(10) . . . . ?
C30 C31 C32 C33 -1.96(16) . . . . ?
C31 C32 C33 C34 2.91(16) . . . . ?
C32 C33 C34 C29 0.42(14) . . . . ?
C32 C33 C34 C38 -173.41(9) . . . . ?
C30 C29 C34 C33 -4.77(14) . . . . ?
N4 C29 C34 C33 175.79(8) . . . . ?
C30 C29 C34 C38 168.86(9) . . . . ?
N4 C29 C34 C38 -10.57(13) . . . . ?
C31 C30 C35 C37 45.84(13) . . . . ?
C29 C30 C35 C37 -139.74(10) . . . . ?
C31 C30 C35 C36 -78.31(12) . . . . ?
C29 C30 C35 C36 96.11(11) . . . . ?
C33 C34 C38 C40 67.18(11) . . . . ?
C29 C34 C38 C40 -106.40(10) . . . . ?
C33 C34 C38 C39 -56.59(12) . . . . ?
C29 C34 C38 C39 129.83(10) . . . . ?
